data_1506501
loop_
_publ_author_name
'Oguri, Hiroki'
'Schreiber, Stuart L.'

_publ_section_title
;
 Skeletal diversity via a folding pathway: synthesis of indole
 alkaloid-like skeletons.
;
_journal_issue 1
_journal_name_full 'Organic letters'
_journal_page_first 47
_journal_page_last 50
_journal_paper_doi 10.1021/ol047945w
_journal_volume 7
_journal_year 2005
_chemical_formula_sum 'C38 H40 N3 O6'
_chemical_formula_weight 634.73
_chemical_name_systematic
; 
 ? 
;
_space_group_IT_number 2
_symmetry_cell_setting triclinic
_symmetry_space_group_name_Hall '-P 1'
_symmetry_space_group_name_H-M 'P -1'
_atom_sites_solution_hydrogens geom
_atom_sites_solution_primary direct
_atom_sites_solution_secondary difmap
_audit_creation_method SHELXL-97
_cell_angle_alpha 74.327(14)
_cell_angle_beta 86.668(12)
_cell_angle_gamma 73.37(2)
_cell_formula_units_Z 4
_cell_length_a 11.852(8)
_cell_length_b 15.102(10)
_cell_length_c 19.607(14)
_cell_measurement_temperature 213(2)
_cell_volume 3237(4)
_computing_cell_refinement 'SMART (BRUKER, V5.625, 2001)'
_computing_data_collection 'ASTRO (BRUKER, V5.007, 1997)'
_computing_data_reduction 'SAINT (BRUKER, V6.22, 2001)'
_computing_molecular_graphics 'SHELXTL (BRUKER, 2000, V6.1)'
_computing_publication_material 'XCIF (Sheldrick and BRUKER, 1997, V5.1)'
_computing_structure_refinement 'SHELXL-97 (Sheldrick, 1997)'
_computing_structure_solution 'SHELXS-97 (Sheldrick, 1990)'
_diffrn_ambient_temperature 213(2)
_diffrn_detector_area_resol_mean 836.6
_diffrn_measured_fraction_theta_full 0.975
_diffrn_measured_fraction_theta_max 0.975
_diffrn_measurement_device_type 'Bruker CCD'
_diffrn_measurement_method '\w, 0.3 deg'
_diffrn_radiation_monochromator graphite
_diffrn_radiation_source 'normal-focus sealed tube'
_diffrn_radiation_type MoK\a
_diffrn_radiation_wavelength 0.71073
_diffrn_reflns_av_R_equivalents 0.0723
_diffrn_reflns_av_sigmaI/netI 0.1746
_diffrn_reflns_limit_h_max 14
_diffrn_reflns_limit_h_min -14
_diffrn_reflns_limit_k_max 18
_diffrn_reflns_limit_k_min -18
_diffrn_reflns_limit_l_max 24
_diffrn_reflns_limit_l_min -20
_diffrn_reflns_number 19521
_diffrn_reflns_theta_full 26.44
_diffrn_reflns_theta_max 26.44
_diffrn_reflns_theta_min 1.08
_diffrn_standards_decay_% <1
_diffrn_standards_interval_count 0
_diffrn_standards_number 0
_exptl_absorpt_coefficient_mu 0.088
_exptl_absorpt_correction_type none
_exptl_crystal_colour colorless
_exptl_crystal_density_diffrn 1.302
_exptl_crystal_density_meas 0
_exptl_crystal_density_method 'not measured'
_exptl_crystal_description chunk
_exptl_crystal_F_000 1348
_exptl_crystal_size_max 0.10
_exptl_crystal_size_mid 0.06
_exptl_crystal_size_min 0.06
_refine_diff_density_max 0.294
_refine_diff_density_min -0.237
_refine_diff_density_rms 0.048
_refine_ls_extinction_method none
_refine_ls_goodness_of_fit_ref 0.942
_refine_ls_hydrogen_treatment constr
_refine_ls_matrix_type full
_refine_ls_number_parameters 843
_refine_ls_number_reflns 13002
_refine_ls_number_restraints 18
_refine_ls_restrained_S_all 0.951
_refine_ls_R_factor_all 0.1747
_refine_ls_R_factor_gt 0.0577
_refine_ls_shift/su_max 0.008
_refine_ls_shift/su_mean 0.000
_refine_ls_structure_factor_coef Fsqd
_refine_ls_weighting_details 'calc w=1/[\s^2^(Fo^2^)+(0.0366P)^2^+0.0000P] where P=(Fo^2^+2Fc^2^)/3'
_refine_ls_weighting_scheme calc
_refine_ls_wR_factor_gt 0.1090
_refine_ls_wR_factor_ref 0.1386
_reflns_number_gt 4979
_reflns_number_total 13002
_reflns_threshold_expression >2sigma(I)
_cod_data_source_file ol047945wsi20041006_054101.cif
_cod_data_source_block sls81t
_cod_depositor_comments
;
The following automatic conversions were performed:

'_symmetry_cell_setting' value 'Triclinic' changed to 'triclinic'
according to /home/saulius/struct/CIF-dictionaries/cif_core.dic
dictionary named 'cif_core.dic' version 2.4.1 from 2010-06-29.

Automatic conversion script
Id: cif_fix_values 1715 2011-07-08 13:25:40Z adriana 
;
_cod_original_sg_symbol_H-M P-1
_cod_database_code 1506501

loop_
_symmetry_equiv_pos_as_xyz
'x, y, z'
'-x, -y, -z'

loop_
_atom_site_label
_atom_site_type_symbol
_atom_site_fract_x
_atom_site_fract_y
_atom_site_fract_z
_atom_site_U_iso_or_equiv
_atom_site_adp_type
_atom_site_occupancy
_atom_site_symmetry_multiplicity
_atom_site_calc_flag
_atom_site_refinement_flags
_atom_site_disorder_assembly
_atom_site_disorder_group
O1 O -0.08064(16) 0.84354(15) 0.30771(11) 0.0282(5) Uani 1 1 d . . .
O2 O -0.03968(18) 1.06662(16) 0.22050(12) 0.0397(6) Uani 1 1 d . . .
O3 O -0.0299(2) 0.93520(18) 0.12360(13) 0.0509(7) Uani 1 1 d . . .
O4 O -0.0293(2) 0.7715(2) 0.52980(14) 0.0631(8) Uani 1 1 d . . .
O5 O 0.37800(18) 0.67320(17) 0.46614(13) 0.0460(7) Uani 1 1 d . . .
O6 O 0.4711(2) 0.60503(19) 0.38254(14) 0.0562(8) Uani 1 1 d . . .
N1 N -0.3413(2) 0.8737(2) 0.32833(15) 0.0339(7) Uani 1 1 d . . .
N2 N -0.0990(2) 0.98535(18) 0.32826(15) 0.0298(7) Uani 1 1 d . . .
N3 N 0.0670(2) 0.8015(2) 0.42835(15) 0.0441(8) Uani 1 1 d . . .
H3B H 0.0623 0.8221 0.3824 0.053 Uiso 1 1 calc R . .
C1 C -0.0712(3) 0.9997(2) 0.25812(19) 0.0310(9) Uani 1 1 d . . .
C2 C -0.0967(2) 0.9141(2) 0.23973(17) 0.0269(8) Uani 1 1 d . . .
C3 C -0.2349(2) 0.9454(2) 0.23048(17) 0.0297(8) Uani 1 1 d . . .
H3 H -0.2660 1.0095 0.1973 0.036 Uiso 1 1 calc R . .
C4 C -0.2820(3) 0.8700(2) 0.21476(18) 0.0316(9) Uani 1 1 d . . .
C5 C -0.2791(3) 0.8414(3) 0.15390(19) 0.0405(9) Uani 1 1 d . . .
H5 H -0.2429 0.8700 0.1134 0.049 Uiso 1 1 calc R . .
C6 C -0.3301(3) 0.7696(3) 0.1526(2) 0.0523(11) Uani 1 1 d . . .
H6 H -0.3288 0.7500 0.1109 0.063 Uiso 1 1 calc R . .
C7 C -0.3823(3) 0.7273(3) 0.2117(2) 0.0481(11) Uani 1 1 d . . .
H7 H -0.4158 0.6784 0.2101 0.058 Uiso 1 1 calc R . .
C8 C -0.3865(3) 0.7553(2) 0.2737(2) 0.0426(10) Uani 1 1 d . . .
H8 H -0.4223 0.7260 0.3141 0.051 Uiso 1 1 calc R . .
C9 C -0.3366(3) 0.8278(2) 0.27481(18) 0.0323(9) Uani 1 1 d . . .
C10 C -0.3477(3) 0.8300(3) 0.40373(18) 0.0420(10) Uani 1 1 d . . .
H10A H -0.3859 0.7788 0.4102 0.050 Uiso 1 1 calc R . .
H10B H -0.3967 0.8782 0.4260 0.050 Uiso 1 1 calc R . .
C11 C -0.2265(3) 0.7881(2) 0.44100(18) 0.0402(9) Uani 1 1 d . . .
H11A H -0.1829 0.7320 0.4249 0.048 Uiso 1 1 calc R . .
H11B H -0.2373 0.7665 0.4921 0.048 Uiso 1 1 calc R . .
C12 C -0.1524(3) 0.8604(2) 0.42707(18) 0.0321(9) Uani 1 1 d . . .
C13 C -0.2068(3) 0.9426(2) 0.46161(18) 0.0398(9) Uani 1 1 d . . .
H13A H -0.2888 0.9732 0.4451 0.048 Uiso 1 1 calc R . .
H13B H -0.2068 0.9167 0.5131 0.048 Uiso 1 1 calc R . .
C14 C -0.1387(3) 1.0169(3) 0.44361(19) 0.0461(10) Uani 1 1 d . . .
H14A H -0.1748 1.0675 0.4671 0.055 Uiso 1 1 calc R . .
H14B H -0.0577 0.9866 0.4620 0.055 Uiso 1 1 calc R . .
C15 C -0.1362(3) 1.0614(2) 0.36433(19) 0.0382(9) Uani 1 1 d . . .
H15A H -0.2148 1.1027 0.3470 0.046 Uiso 1 1 calc R . .
H15B H -0.0813 1.1009 0.3545 0.046 Uiso 1 1 calc R . .
C16 C -0.1503(2) 0.9046(2) 0.34802(17) 0.0274(8) Uani 1 1 d . . .
C17 C -0.2719(2) 0.9420(2) 0.30799(17) 0.0295(8) Uani 1 1 d . . .
H17 H -0.3166 1.0061 0.3131 0.035 Uiso 1 1 calc R . .
C18 C -0.0302(3) 0.8784(3) 0.1801(2) 0.0335(9) Uani 1 1 d . . .
C19 C 0.0281(3) 0.7736(2) 0.19406(19) 0.0445(10) Uani 1 1 d . . .
H19A H 0.0657 0.7597 0.1513 0.067 Uiso 1 1 calc R . .
H19B H -0.0303 0.7388 0.2083 0.067 Uiso 1 1 calc R . .
H19C H 0.0870 0.7540 0.2316 0.067 Uiso 1 1 calc R . .
C20 C -0.0310(3) 0.8064(3) 0.4655(2) 0.0390(9) Uani 1 1 d . . .
C21 C 0.1826(3) 0.7619(3) 0.4640(2) 0.0594(12) Uani 1 1 d . . .
H21A H 0.1754 0.7200 0.5109 0.071 Uiso 1 1 calc R . .
H21B H 0.2103 0.8143 0.4707 0.071 Uiso 1 1 calc R . .
C22 C 0.2698(3) 0.7067(3) 0.4231(2) 0.0455(10) Uani 1 1 d . . .
H22A H 0.2453 0.6526 0.4169 0.055 Uiso 1 1 calc R . .
H22B H 0.2804 0.7475 0.3763 0.055 Uiso 1 1 calc R . .
C23 C 0.4732(3) 0.6229(2) 0.4388(2) 0.0388(9) Uani 1 1 d . . .
C24 C 0.5794(3) 0.5958(2) 0.4853(2) 0.0377(9) Uani 1 1 d . . .
C25 C 0.5764(3) 0.6175(3) 0.5493(2) 0.0459(10) Uani 1 1 d . . .
H25 H 0.5043 0.6503 0.5653 0.055 Uiso 1 1 calc R . .
C26 C 0.6776(3) 0.5920(3) 0.5906(2) 0.0515(11) Uani 1 1 d . . .
H26 H 0.6736 0.6080 0.6340 0.062 Uiso 1 1 calc R . .
C27 C 0.7857(3) 0.5426(2) 0.5679(2) 0.0424(10) Uani 1 1 d . . .
C28 C 0.7879(3) 0.5213(3) 0.5031(2) 0.0479(10) Uani 1 1 d . . .
H28 H 0.8596 0.4883 0.4868 0.057 Uiso 1 1 calc R . .
C29 C 0.6860(3) 0.5480(2) 0.4619(2) 0.0465(10) Uani 1 1 d . . .
H29 H 0.6895 0.5335 0.4180 0.056 Uiso 1 1 calc R . .
C30 C 0.8944(3) 0.5160(3) 0.6123(2) 0.0462(10) Uani 1 1 d . . .
C31 C 0.9175(3) 0.5804(3) 0.6434(2) 0.0721(14) Uani 1 1 d . . .
H31 H 0.8640 0.6416 0.6370 0.086 Uiso 1 1 calc R . .
C32 C 1.0195(4) 0.5558(4) 0.6842(3) 0.0881(17) Uani 1 1 d . . .
H32 H 1.0351 0.6014 0.7040 0.106 Uiso 1 1 calc R . .
C33 C 1.0966(3) 0.4672(3) 0.6960(2) 0.0677(13) Uani 1 1 d . . .
H33 H 1.1646 0.4506 0.7243 0.081 Uiso 1 1 calc R . .
C34 C 1.0738(3) 0.4028(3) 0.6660(2) 0.0578(12) Uani 1 1 d . . .
H34 H 1.1271 0.3413 0.6738 0.069 Uiso 1 1 calc R . .
C35 C 0.9735(3) 0.4256(3) 0.6240(2) 0.0519(11) Uani 1 1 d . . .
H35 H 0.9594 0.3799 0.6037 0.062 Uiso 1 1 calc R . .
O1A O 0.17714(17) -0.12234(17) 0.27967(12) 0.0390(6) Uani 1 1 d . . .
O2A O 0.23109(16) 0.09863(15) 0.20662(11) 0.0294(5) Uani 1 1 d . . .
O3A O 0.1663(2) -0.00139(19) 0.38576(13) 0.0504(7) Uani 1 1 d . . .
O4A O 0.1815(2) 0.2044(2) -0.00953(14) 0.0622(8) Uani 1 1 d . . .
O5A O -0.18155(19) 0.23396(17) -0.02795(13) 0.0465(7) Uani 1 1 d . . .
O6A O -0.3057(2) 0.25107(19) 0.06158(15) 0.0573(8) Uani 1 1 d . . .
N1A N 0.4898(2) 0.0667(2) 0.19099(16) 0.0356(7) Uani 1 1 d . . .
N2A N 0.2447(2) -0.03686(19) 0.17667(14) 0.0298(7) Uani 1 1 d . . .
N3A N 0.0828(2) 0.1576(2) 0.08697(15) 0.0425(8) Uani 1 1 d . . .
H3AA H 0.0860 0.1210 0.1299 0.051 Uiso 1 1 calc R . .
C1A C 0.2136(3) -0.0556(2) 0.24557(19) 0.0294(8) Uani 1 1 d . . .
C2A C 0.2421(3) 0.0235(2) 0.27120(18) 0.0296(8) Uani 1 1 d . . .
C3A C 0.3805(2) -0.0116(2) 0.28285(17) 0.0310(9) Uani 1 1 d . . .
H3A H 0.4096 -0.0777 0.3135 0.037 Uiso 1 1 calc R . .
C4A C 0.4276(3) 0.0602(3) 0.3045(2) 0.0378(10) Uani 1 1 d . . .
C5A C 0.4227(3) 0.0819(3) 0.3697(2) 0.0483(11) Uani 1 1 d . . .
H5A H 0.3891 0.0480 0.4091 0.058 Uiso 1 1 calc R . .
C6A C 0.4690(3) 0.1554(3) 0.3749(3) 0.0623(13) Uani 1 1 d . . .
H6A H 0.4667 0.1717 0.4180 0.075 Uiso 1 1 calc R . .
C7A C 0.5179(3) 0.2038(3) 0.3162(3) 0.0613(13) Uani 1 1 d . . .
H7A H 0.5473 0.2537 0.3204 0.074 Uiso 1 1 calc R . .
C8A C 0.5258(3) 0.1822(3) 0.2507(2) 0.0488(11) Uani 1 1 d . . .
H8A H 0.5598 0.2160 0.2115 0.059 Uiso 1 1 calc R . .
C9A C 0.4808(3) 0.1082(2) 0.2465(2) 0.0368(9) Uani 1 1 d . . .
C10A C 0.5005(3) 0.1140(3) 0.11755(19) 0.0447(10) Uani 1 1 d . . .
H10C H 0.5480 0.0669 0.0937 0.054 Uiso 1 1 calc R . .
H10D H 0.5418 0.1626 0.1144 0.054 Uiso 1 1 calc R . .
C11A C 0.3813(3) 0.1616(2) 0.07955(19) 0.0423(10) Uani 1 1 d . . .
H11C H 0.3942 0.1873 0.0291 0.051 Uiso 1 1 calc R . .
H11D H 0.3394 0.2157 0.0984 0.051 Uiso 1 1 calc R . .
C12A C 0.3024(3) 0.0940(2) 0.08680(18) 0.0319(9) Uani 1 1 d . . .
C13A C 0.3518(3) 0.0176(2) 0.04590(18) 0.0403(9) Uani 1 1 d . . .
H13C H 0.3526 0.0494 -0.0047 0.048 Uiso 1 1 calc R . .
H13D H 0.4332 -0.0172 0.0618 0.048 Uiso 1 1 calc R . .
C14A C 0.2787(3) -0.0538(3) 0.05698(18) 0.0451(10) Uani 1 1 d . . .
H14C H 0.1981 -0.0194 0.0392 0.054 Uiso 1 1 calc R . .
H14D H 0.3124 -0.1004 0.0297 0.054 Uiso 1 1 calc R . .
C15A C 0.2755(3) -0.1059(2) 0.13375(18) 0.0395(10) Uani 1 1 d . . .
H15C H 0.2171 -0.1419 0.1402 0.047 Uiso 1 1 calc R . .
H15D H 0.3526 -0.1514 0.1491 0.047 Uiso 1 1 calc R . .
C16A C 0.4198(2) -0.0008(2) 0.20536(17) 0.0315(9) Uani 1 1 d . . .
H16A H 0.4645 -0.0632 0.1971 0.038 Uiso 1 1 calc R . .
C17A C 0.2996(2) 0.0414(2) 0.16361(17) 0.0277(8) Uani 1 1 d . . .
C18A C 0.1722(3) 0.0583(3) 0.3300(2) 0.0347(9) Uani 1 1 d . . .
C19A C 0.1183(3) 0.1625(2) 0.31810(19) 0.0446(10) Uani 1 1 d . . .
H19D H 0.0864 0.1759 0.3621 0.067 Uiso 1 1 calc R . .
H19E H 0.0556 0.1843 0.2827 0.067 Uiso 1 1 calc R . .
H19F H 0.1777 0.1959 0.3017 0.067 Uiso 1 1 calc R . .
C20A C 0.1823(3) 0.1561(3) 0.0513(2) 0.0388(9) Uani 1 1 d . . .
C21A C -0.0313(3) 0.2189(3) 0.05601(19) 0.0443(10) Uani 1 1 d . . .
H21C H -0.0205 0.2759 0.0211 0.053 Uiso 1 1 calc R . .
H21D H -0.0821 0.2400 0.0932 0.053 Uiso 1 1 calc R . .
C22A C -0.0893(3) 0.1659(2) 0.02080(19) 0.0457(10) Uani 1 1 d . . .
H22C H -0.0306 0.1277 -0.0051 0.055 Uiso 1 1 calc R . .
H22D H -0.1231 0.1222 0.0567 0.055 Uiso 1 1 calc R . .
C23A C -0.2851(3) 0.2728(3) -0.0009(2) 0.0434(10) Uani 1 1 d . . .
C24A C -0.3683(3) 0.3433(3) -0.0571(2) 0.0425(10) Uani 1 1 d . . .
C25A C -0.3402(3) 0.3646(3) -0.1275(2) 0.0531(11) Uani 1 1 d . . .
H25A H -0.2659 0.3329 -0.1416 0.064 Uiso 1 1 calc R . .
C26A C -0.4193(3) 0.4318(3) -0.1780(2) 0.0526(11) Uani 1 1 d . . .
H26A H -0.3983 0.4444 -0.2259 0.063 Uiso 1 1 calc R . .
C27A C -0.5296(3) 0.4811(3) -0.1593(2) 0.0416(10) Uani 1 1 d . . .
C28A C -0.5568(3) 0.4583(3) -0.0882(2) 0.0574(12) Uani 1 1 d . . .
H28A H -0.6313 0.4894 -0.0739 0.069 Uiso 1 1 calc R . .
C29A C -0.4780(3) 0.3912(3) -0.0377(2) 0.0565(11) Uani 1 1 d . . .
H29A H -0.4990 0.3779 0.0102 0.068 Uiso 1 1 calc R . .
C30A C -0.6147(3) 0.5542(3) -0.2131(2) 0.0405(10) Uani 1 1 d . . .
C31A C -0.6955(3) 0.6306(3) -0.1958(2) 0.0490(11) Uani 1 1 d . . .
H31A H -0.6958 0.6374 -0.1495 0.059 Uiso 1 1 calc R . .
C32A C -0.7759(3) 0.6972(3) -0.2456(2) 0.0528(11) Uani 1 1 d . . .
H32A H -0.8302 0.7489 -0.2329 0.063 Uiso 1 1 calc R . .
C33A C -0.7773(3) 0.6886(3) -0.3139(2) 0.0534(11) Uani 1 1 d . . .
H33A H -0.8333 0.7334 -0.3475 0.064 Uiso 1 1 calc R . .
C34A C -0.6958(3) 0.6134(3) -0.3325(2) 0.0507(11) Uani 1 1 d . . .
H34A H -0.6945 0.6074 -0.3790 0.061 Uiso 1 1 calc R . .
C35A C -0.6157(3) 0.5469(3) -0.2815(2) 0.0473(10) Uani 1 1 d . . .
H35A H -0.5608 0.4954 -0.2941 0.057 Uiso 1 1 calc R . .
C1S C 0.172(2) 0.5306(19) 0.0090(12) 0.423(18) Uiso 0.50 1 d PD A 1
H1S1 H 0.1544 0.5709 0.0415 0.635 Uiso 0.50 1 calc PR A 1
H1S2 H 0.1033 0.5436 -0.0204 0.635 Uiso 0.50 1 calc PR A 1
H1S3 H 0.2368 0.5441 -0.0208 0.635 Uiso 0.50 1 calc PR A 1
C2S C 0.207(2) 0.4268(16) 0.0505(12) 0.311(12) Uiso 0.50 1 d PD A 1
H2S1 H 0.1514 0.3945 0.0402 0.374 Uiso 0.50 1 calc PR A 1
H2S2 H 0.2860 0.3941 0.0379 0.374 Uiso 0.50 1 calc PR A 1
C3S C 0.2037(16) 0.4253(15) 0.1252(11) 0.244(10) Uiso 0.50 1 d PD A 1
H3S1 H 0.2659 0.4490 0.1382 0.293 Uiso 0.50 1 calc PR A 1
H3S2 H 0.2093 0.3611 0.1560 0.293 Uiso 0.50 1 calc PR A 1
C4S C 0.0834(15) 0.4934(13) 0.1265(10) 0.183(7) Uiso 0.50 1 d PD A 1
H4S1 H 0.0742 0.5531 0.0889 0.220 Uiso 0.50 1 calc PR A 1
H4S2 H 0.0700 0.5088 0.1724 0.220 Uiso 0.50 1 calc PR A 1
C5S C -0.0001(14) 0.4408(12) 0.1147(10) 0.222(8) Uiso 0.50 1 d PD A 1
H5S1 H -0.0181 0.3996 0.1594 0.267 Uiso 0.50 1 calc PR A 1
H5S2 H 0.0320 0.4017 0.0818 0.267 Uiso 0.50 1 calc PR A 1
C6S C -0.1080(17) 0.5212(16) 0.0833(13) 0.268(14) Uiso 0.50 1 d PD A 1
H6S1 H -0.1690 0.5250 0.1184 0.402 Uiso 0.50 1 calc PR A 1
H6S2 H -0.1364 0.5087 0.0424 0.402 Uiso 0.50 1 calc PR A 1
H6S3 H -0.0877 0.5813 0.0688 0.402 Uiso 0.50 1 calc PR A 1
C7S C -0.1058(12) 0.5570(11) 0.1051(8) 0.137(6) Uiso 0.50 1 d PD B 2
H7S1 H -0.1299 0.5870 0.0559 0.205 Uiso 0.50 1 calc PR B 2
H7S2 H -0.1534 0.5951 0.1346 0.205 Uiso 0.50 1 calc PR B 2
H7S3 H -0.1163 0.4932 0.1189 0.205 Uiso 0.50 1 calc PR B 2
C8S C 0.015(2) 0.5505(14) 0.1138(15) 0.370(19) Uiso 0.50 1 d PD B 2
H8S1 H 0.0288 0.6108 0.0857 0.444 Uiso 0.50 1 calc PR B 2
H8S2 H 0.0290 0.5458 0.1637 0.444 Uiso 0.50 1 calc PR B 2
C9S C 0.0974(17) 0.4776(19) 0.0960(13) 0.48(3) Uiso 0.50 1 d PD B 2
H9S1 H 0.1711 0.4956 0.0869 0.571 Uiso 0.50 1 calc PR B 2
H9S2 H 0.0718 0.4710 0.0515 0.571 Uiso 0.50 1 calc PR B 2
C10S C 0.1220(14) 0.3863(13) 0.1463(10) 0.257(10) Uiso 0.50 1 d PD B 2
H10E H 0.1284 0.3348 0.1235 0.308 Uiso 0.50 1 calc PR B 2
H10F H 0.0621 0.3843 0.1829 0.308 Uiso 0.50 1 calc PR B 2
C11S C 0.2486(9) 0.3802(8) 0.1784(5) 0.099(3) Uiso 0.50 1 d PD B 2
H11E H 0.2409 0.4221 0.2099 0.119 Uiso 0.50 1 calc PR B 2
H11F H 0.2925 0.3145 0.2027 0.119 Uiso 0.50 1 calc PR B 2
C12S C 0.2957(12) 0.4138(11) 0.1150(8) 0.182(7) Uiso 0.50 1 d PD B 2
H12A H 0.3744 0.4170 0.1228 0.273 Uiso 0.50 1 calc PR B 2
H12B H 0.2467 0.4772 0.0917 0.273 Uiso 0.50 1 calc PR B 2
H12C H 0.2997 0.3709 0.0853 0.273 Uiso 0.50 1 calc PR B 2

loop_
_atom_site_aniso_label
_atom_site_aniso_U_11
_atom_site_aniso_U_22
_atom_site_aniso_U_33
_atom_site_aniso_U_23
_atom_site_aniso_U_13
_atom_site_aniso_U_12
O1 0.0227(12) 0.0333(14) 0.0284(14) -0.0111(12) 0.0009(11) -0.0050(11)
O2 0.0345(14) 0.0361(15) 0.0482(17) -0.0052(13) 0.0029(13) -0.0156(12)
O3 0.0571(17) 0.0554(19) 0.0356(17) -0.0079(14) 0.0098(15) -0.0141(15)
O4 0.0532(17) 0.086(2) 0.0331(18) -0.0011(16) -0.0085(15) -0.0046(16)
O5 0.0292(13) 0.0528(17) 0.0505(17) -0.0169(14) -0.0114(13) 0.0024(13)
O6 0.0446(16) 0.073(2) 0.055(2) -0.0246(17) 0.0016(15) -0.0151(14)
N1 0.0275(15) 0.0456(19) 0.0315(19) -0.0083(16) 0.0027(14) -0.0169(15)
N2 0.0222(14) 0.0306(17) 0.039(2) -0.0153(15) -0.0034(14) -0.0057(13)
N3 0.0295(17) 0.066(2) 0.0308(19) -0.0141(17) -0.0122(16) -0.0005(16)
C1 0.0134(17) 0.037(2) 0.038(3) -0.009(2) -0.0030(18) -0.0006(17)
C2 0.0212(17) 0.029(2) 0.027(2) -0.0059(17) -0.0050(16) -0.0017(16)
C3 0.0179(17) 0.035(2) 0.033(2) -0.0080(17) -0.0079(16) -0.0024(16)
C4 0.0196(17) 0.040(2) 0.035(2) -0.0095(19) -0.0048(17) -0.0067(17)
C5 0.036(2) 0.054(3) 0.038(2) -0.015(2) -0.0026(19) -0.018(2)
C6 0.051(2) 0.069(3) 0.045(3) -0.024(2) -0.005(2) -0.019(2)
C7 0.050(2) 0.046(3) 0.058(3) -0.020(2) -0.013(2) -0.019(2)
C8 0.035(2) 0.041(2) 0.052(3) -0.004(2) -0.003(2) -0.0187(19)
C9 0.0235(18) 0.037(2) 0.036(2) -0.0118(19) -0.0085(18) -0.0042(17)
C10 0.038(2) 0.051(3) 0.041(3) -0.008(2) 0.005(2) -0.023(2)
C11 0.040(2) 0.043(2) 0.032(2) -0.0029(19) 0.0040(19) -0.0112(19)
C12 0.0265(18) 0.035(2) 0.034(2) -0.0114(18) 0.0006(18) -0.0059(17)
C13 0.034(2) 0.050(2) 0.034(2) -0.016(2) 0.0003(18) -0.0046(19)
C14 0.043(2) 0.048(3) 0.053(3) -0.029(2) -0.003(2) -0.006(2)
C15 0.0291(19) 0.039(2) 0.049(3) -0.017(2) -0.0035(19) -0.0077(17)
C16 0.0228(18) 0.029(2) 0.029(2) -0.0103(17) -0.0005(17) -0.0039(16)
C17 0.0226(17) 0.029(2) 0.036(2) -0.0088(17) -0.0021(17) -0.0061(16)
C18 0.0204(18) 0.045(3) 0.039(2) -0.018(2) -0.0010(19) -0.0090(18)
C19 0.039(2) 0.050(3) 0.051(3) -0.025(2) 0.011(2) -0.012(2)
C20 0.038(2) 0.042(2) 0.033(3) -0.010(2) -0.008(2) -0.0031(19)
C21 0.035(2) 0.078(3) 0.059(3) -0.032(3) -0.022(2) 0.012(2)
C22 0.032(2) 0.047(3) 0.053(3) -0.014(2) -0.013(2) -0.0001(19)
C23 0.033(2) 0.033(2) 0.051(3) -0.010(2) 0.001(2) -0.0101(18)
C24 0.028(2) 0.034(2) 0.050(3) -0.011(2) -0.0010(19) -0.0071(18)
C25 0.030(2) 0.047(3) 0.060(3) -0.020(2) -0.001(2) -0.0035(19)
C26 0.043(2) 0.050(3) 0.063(3) -0.023(2) -0.007(2) -0.006(2)
C27 0.035(2) 0.036(2) 0.057(3) -0.009(2) 0.001(2) -0.0125(19)
C28 0.033(2) 0.046(3) 0.059(3) -0.012(2) 0.002(2) -0.0056(19)
C29 0.039(2) 0.039(2) 0.058(3) -0.010(2) -0.002(2) -0.0080(19)
C30 0.034(2) 0.038(2) 0.065(3) -0.012(2) -0.004(2) -0.009(2)
C31 0.051(3) 0.050(3) 0.116(4) -0.027(3) -0.026(3) -0.005(2)
C32 0.058(3) 0.077(4) 0.138(5) -0.039(4) -0.036(3) -0.015(3)
C33 0.037(2) 0.070(3) 0.095(4) -0.025(3) -0.016(3) -0.008(2)
C34 0.035(2) 0.058(3) 0.069(3) -0.009(3) 0.002(2) -0.003(2)
C35 0.039(2) 0.051(3) 0.065(3) -0.018(2) -0.004(2) -0.009(2)
O1A 0.0305(13) 0.0440(16) 0.0430(16) -0.0076(13) 0.0005(12) -0.0150(12)
O2A 0.0223(12) 0.0350(14) 0.0303(14) -0.0103(12) -0.0005(11) -0.0056(11)
O3A 0.0456(16) 0.070(2) 0.0366(17) -0.0152(15) 0.0038(14) -0.0165(15)
O4A 0.0449(16) 0.083(2) 0.0396(18) 0.0074(16) -0.0035(15) -0.0087(15)
O5A 0.0303(13) 0.0533(17) 0.0487(17) -0.0148(14) -0.0122(13) 0.0030(13)
O6A 0.0370(15) 0.073(2) 0.0523(19) -0.0084(17) -0.0037(15) -0.0076(14)
N1A 0.0239(15) 0.050(2) 0.040(2) -0.0152(17) 0.0026(15) -0.0177(15)
N2A 0.0242(15) 0.0414(18) 0.0280(18) -0.0135(15) 0.0024(14) -0.0120(14)
N3A 0.0267(16) 0.058(2) 0.0335(19) -0.0032(16) -0.0052(16) -0.0050(16)
C1A 0.0136(17) 0.035(2) 0.036(2) -0.0053(19) -0.0085(17) -0.0024(17)
C2A 0.0202(17) 0.039(2) 0.030(2) -0.0119(19) -0.0037(17) -0.0052(17)
C3A 0.0200(17) 0.037(2) 0.035(2) -0.0088(18) -0.0004(17) -0.0060(16)
C4A 0.0215(19) 0.049(2) 0.048(3) -0.025(2) -0.0096(19) -0.0033(18)
C5A 0.027(2) 0.067(3) 0.056(3) -0.028(2) 0.000(2) -0.012(2)
C6A 0.038(2) 0.084(3) 0.085(4) -0.058(3) -0.010(2) -0.013(2)
C7A 0.039(2) 0.065(3) 0.096(4) -0.037(3) -0.005(3) -0.023(2)
C8A 0.034(2) 0.056(3) 0.066(3) -0.027(2) -0.005(2) -0.015(2)
C9A 0.0182(18) 0.039(2) 0.052(3) -0.014(2) -0.0031(19) -0.0039(18)
C10A 0.036(2) 0.052(3) 0.052(3) -0.012(2) 0.003(2) -0.022(2)
C11A 0.037(2) 0.046(2) 0.041(2) -0.004(2) -0.001(2) -0.0154(19)
C12A 0.0243(18) 0.041(2) 0.031(2) -0.0080(19) 0.0003(17) -0.0111(17)
C13A 0.033(2) 0.054(3) 0.036(2) -0.016(2) 0.0029(18) -0.0123(19)
C14A 0.039(2) 0.061(3) 0.043(3) -0.029(2) 0.005(2) -0.013(2)
C15A 0.033(2) 0.047(2) 0.047(3) -0.024(2) 0.0077(19) -0.0158(19)
C16A 0.0207(17) 0.041(2) 0.036(2) -0.0129(18) 0.0026(17) -0.0107(17)
C17A 0.0177(17) 0.032(2) 0.034(2) -0.0135(18) 0.0008(17) -0.0027(16)
C18A 0.0206(19) 0.053(3) 0.032(2) -0.012(2) -0.0064(18) -0.0108(19)
C19A 0.035(2) 0.052(3) 0.051(3) -0.027(2) 0.003(2) -0.008(2)
C20A 0.039(2) 0.048(3) 0.030(2) -0.010(2) 0.000(2) -0.014(2)
C21A 0.035(2) 0.051(3) 0.041(2) -0.010(2) -0.0094(19) -0.0030(19)
C22A 0.034(2) 0.043(2) 0.052(3) -0.010(2) -0.018(2) 0.0044(19)
C23A 0.036(2) 0.045(3) 0.053(3) -0.015(2) -0.007(2) -0.012(2)
C24A 0.034(2) 0.044(3) 0.048(3) -0.015(2) -0.008(2) -0.004(2)
C25A 0.034(2) 0.060(3) 0.054(3) -0.015(2) -0.007(2) 0.006(2)
C26A 0.041(2) 0.061(3) 0.048(3) -0.014(2) -0.003(2) -0.001(2)
C27A 0.034(2) 0.040(2) 0.049(3) -0.018(2) -0.009(2) -0.0002(19)
C28A 0.039(2) 0.071(3) 0.049(3) -0.018(2) -0.003(2) 0.007(2)
C29A 0.040(2) 0.066(3) 0.052(3) -0.016(2) -0.002(2) 0.002(2)
C30A 0.035(2) 0.043(3) 0.045(3) -0.018(2) -0.006(2) -0.006(2)
C31A 0.034(2) 0.047(3) 0.059(3) -0.013(2) -0.009(2) 0.001(2)
C32A 0.045(2) 0.048(3) 0.063(3) -0.021(2) 0.004(2) -0.004(2)
C33A 0.040(2) 0.041(3) 0.072(3) -0.007(2) -0.013(2) -0.006(2)
C34A 0.051(2) 0.051(3) 0.055(3) -0.019(2) -0.011(2) -0.013(2)
C35A 0.036(2) 0.035(2) 0.068(3) -0.017(2) -0.008(2) -0.0004(19)

loop_
_atom_type_symbol
_atom_type_description
_atom_type_scat_dispersion_real
_atom_type_scat_dispersion_imag
_atom_type_scat_source
C C 0.0033 0.0016 'International Tables Vol C Tables 4.2.6.8 and 6.1.1.4'
H H 0.0000 0.0000 'International Tables Vol C Tables 4.2.6.8 and 6.1.1.4'
N N 0.0061 0.0033 'International Tables Vol C Tables 4.2.6.8 and 6.1.1.4'
O O 0.0106 0.0060 'International Tables Vol C Tables 4.2.6.8 and 6.1.1.4'

loop_
_geom_angle_atom_site_label_1
_geom_angle_atom_site_label_2
_geom_angle_atom_site_label_3
_geom_angle
C16 O1 C2 97.3(2)
C23 O5 C22 115.8(3)
C9 N1 C10 125.3(3)
C9 N1 C17 109.1(3)
C10 N1 C17 116.8(3)
C1 N2 C15 124.3(3)
C1 N2 C16 107.9(3)
C15 N2 C16 119.5(3)
C20 N3 C21 120.6(3)
C20 N3 H3B 119.7
C21 N3 H3B 119.7
O2 C1 N2 127.3(3)
O2 C1 C2 130.2(3)
N2 C1 C2 102.4(3)
O1 C2 C18 114.7(3)
O1 C2 C1 102.2(3)
C18 C2 C1 118.2(3)
O1 C2 C3 101.1(2)
C18 C2 C3 114.7(3)
C1 C2 C3 103.6(2)
C4 C3 C17 102.9(3)
C4 C3 C2 113.4(3)
C17 C3 C2 100.4(2)
C4 C3 H3 113.0
C17 C3 H3 113.0
C2 C3 H3 113.0
C5 C4 C9 120.2(3)
C5 C4 C3 130.4(3)
C9 C4 C3 109.4(3)
C4 C5 C6 119.5(3)
C4 C5 H5 120.3
C6 C5 H5 120.3
C7 C6 C5 120.5(4)
C7 C6 H6 119.8
C5 C6 H6 119.8
C6 C7 C8 121.0(3)
C6 C7 H7 119.5
C8 C7 H7 119.5
C7 C8 C9 118.6(3)
C7 C8 H8 120.7
C9 C8 H8 120.7
C8 C9 N1 128.2(3)
C8 C9 C4 120.3(3)
N1 C9 C4 111.3(3)
N1 C10 C11 112.9(3)
N1 C10 H10A 109.0
C11 C10 H10A 109.0
N1 C10 H10B 109.0
C11 C10 H10B 109.0
H10A C10 H10B 107.8
C10 C11 C12 113.3(3)
C10 C11 H11A 108.9
C12 C11 H11A 108.9
C10 C11 H11B 108.9
C12 C11 H11B 108.9
H11A C11 H11B 107.7
C16 C12 C13 107.2(3)
C16 C12 C11 109.0(3)
C13 C12 C11 111.3(3)
C16 C12 C20 116.7(3)
C13 C12 C20 105.4(3)
C11 C12 C20 107.2(3)
C14 C13 C12 111.2(3)
C14 C13 H13A 109.4
C12 C13 H13A 109.4
C14 C13 H13B 109.4
C12 C13 H13B 109.4
H13A C13 H13B 108.0
C15 C14 C13 112.5(3)
C15 C14 H14A 109.1
C13 C14 H14A 109.1
C15 C14 H14B 109.1
C13 C14 H14B 109.1
H14A C14 H14B 107.8
N2 C15 C14 109.1(3)
N2 C15 H15A 109.9
C14 C15 H15A 109.9
N2 C15 H15B 109.9
C14 C15 H15B 109.9
H15A C15 H15B 108.3
O1 C16 N2 101.0(2)
O1 C16 C12 116.0(3)
N2 C16 C12 114.5(3)
O1 C16 C17 102.2(2)
N2 C16 C17 105.2(2)
C12 C16 C17 116.0(3)
N1 C17 C3 106.7(2)
N1 C17 C16 112.4(3)
C3 C17 C16 102.0(2)
N1 C17 H17 111.8
C3 C17 H17 111.8
C16 C17 H17 111.8
O3 C18 C19 123.8(3)
O3 C18 C2 118.6(3)
C19 C18 C2 117.6(3)
C18 C19 H19A 109.5
C18 C19 H19B 109.5
H19A C19 H19B 109.5
C18 C19 H19C 109.5
H19A C19 H19C 109.5
H19B C19 H19C 109.5
O4 C20 N3 122.2(3)
O4 C20 C12 118.4(3)
N3 C20 C12 119.4(3)
N3 C21 C22 111.7(3)
N3 C21 H21A 109.3
C22 C21 H21A 109.3
N3 C21 H21B 109.3
C22 C21 H21B 109.3
H21A C21 H21B 107.9
O5 C22 C21 104.1(3)
O5 C22 H22A 110.9
C21 C22 H22A 110.9
O5 C22 H22B 110.9
C21 C22 H22B 110.9
H22A C22 H22B 109.0
O6 C23 O5 122.9(3)
O6 C23 C24 125.5(3)
O5 C23 C24 111.5(3)
C25 C24 C29 119.0(3)
C25 C24 C23 123.0(3)
C29 C24 C23 118.0(3)
C24 C25 C26 121.3(3)
C24 C25 H25 119.4
C26 C25 H25 119.4
C25 C26 C27 120.2(4)
C25 C26 H26 119.9
C27 C26 H26 119.9
C28 C27 C26 118.1(3)
C28 C27 C30 121.9(3)
C26 C27 C30 120.0(4)
C29 C28 C27 121.1(3)
C29 C28 H28 119.4
C27 C28 H28 119.4
C24 C29 C28 120.3(4)
C24 C29 H29 119.8
C28 C29 H29 119.8
C31 C30 C35 118.4(3)
C31 C30 C27 120.6(3)
C35 C30 C27 121.0(3)
C30 C31 C32 120.6(4)
C30 C31 H31 119.7
C32 C31 H31 119.7
C33 C32 C31 121.0(4)
C33 C32 H32 119.5
C31 C32 H32 119.5
C32 C33 C34 118.8(4)
C32 C33 H33 120.6
C34 C33 H33 120.6
C33 C34 C35 121.6(4)
C33 C34 H34 119.2
C35 C34 H34 119.2
C30 C35 C34 119.6(4)
C30 C35 H35 120.2
C34 C35 H35 120.2
C17A O2A C2A 97.3(2)
C23A O5A C22A 118.2(3)
C9A N1A C10A 125.2(3)
C9A N1A C16A 109.5(3)
C10A N1A C16A 116.2(3)
C1A N2A C17A 107.3(3)
C1A N2A C15A 125.9(3)
C17A N2A C15A 120.4(3)
C20A N3A C21A 121.9(3)
C20A N3A H3AA 119.1
C21A N3A H3AA 119.1
O1A C1A N2A 128.0(3)
O1A C1A C2A 128.7(3)
N2A C1A C2A 103.2(3)
O2A C2A C18A 112.3(3)
O2A C2A C1A 101.9(3)
C18A C2A C1A 119.4(3)
O2A C2A C3A 100.7(2)
C18A C2A C3A 115.8(3)
C1A C2A C3A 104.3(2)
C4A C3A C16A 102.5(3)
C4A C3A C2A 112.5(3)
C16A C3A C2A 100.0(2)
C4A C3A H3A 113.5
C16A C3A H3A 113.5
C2A C3A H3A 113.5
C5A C4A C9A 121.1(3)
C5A C4A C3A 129.8(4)
C9A C4A C3A 109.2(3)
C4A C5A C6A 118.3(4)
C4A C5A H5A 120.8
C6A C5A H5A 120.8
C7A C6A C5A 119.6(4)
C7A C6A H6A 120.2
C5A C6A H6A 120.2
C6A C7A C8A 123.2(4)
C6A C7A H7A 118.4
C8A C7A H7A 118.4
C9A C8A C7A 116.7(4)
C9A C8A H8A 121.6
C7A C8A H8A 121.6
N1A C9A C8A 127.6(4)
N1A C9A C4A 111.0(3)
C8A C9A C4A 121.1(4)
N1A C10A C11A 112.3(3)
N1A C10A H10C 109.1
C11A C10A H10C 109.1
N1A C10A H10D 109.1
C11A C10A H10D 109.1
H10C C10A H10D 107.9
C10A C11A C12A 114.1(3)
C10A C11A H11C 108.7
C12A C11A H11C 108.7
C10A C11A H11D 108.7
C12A C11A H11D 108.7
H11C C11A H11D 107.6
C17A C12A C13A 107.0(3)
C17A C12A C20A 116.1(3)
C13A C12A C20A 106.4(3)
C17A C12A C11A 108.8(3)
C13A C12A C11A 111.7(3)
C20A C12A C11A 106.9(3)
C14A C13A C12A 111.9(3)
C14A C13A H13C 109.2
C12A C13A H13C 109.2
C14A C13A H13D 109.2
C12A C13A H13D 109.2
H13C C13A H13D 107.9
C15A C14A C13A 111.8(3)
C15A C14A H14C 109.3
C13A C14A H14C 109.3
C15A C14A H14D 109.3
C13A C14A H14D 109.3
H14C C14A H14D 107.9
N2A C15A C14A 109.7(3)
N2A C15A H15C 109.7
C14A C15A H15C 109.7
N2A C15A H15D 109.7
C14A C15A H15D 109.7
H15C C15A H15D 108.2
N1A C16A C3A 106.6(3)
N1A C16A C17A 112.1(3)
C3A C16A C17A 102.2(2)
N1A C16A H16A 111.8
C3A C16A H16A 111.8
C17A C16A H16A 111.8
O2A C17A N2A 101.5(2)
O2A C17A C12A 114.4(3)
N2A C17A C12A 114.5(3)
O2A C17A C16A 101.4(2)
N2A C17A C16A 106.3(3)
C12A C17A C16A 116.9(3)
O3A C18A C19A 123.9(3)
O3A C18A C2A 118.0(3)
C19A C18A C2A 118.0(3)
C18A C19A H19D 109.5
C18A C19A H19E 109.5
H19D C19A H19E 109.5
C18A C19A H19F 109.5
H19D C19A H19F 109.5
H19E C19A H19F 109.5
O4A C20A N3A 121.2(4)
O4A C20A C12A 118.1(3)
N3A C20A C12A 120.7(3)
N3A C21A C22A 110.6(3)
N3A C21A H21C 109.5
C22A C21A H21C 109.5
N3A C21A H21D 109.5
C22A C21A H21D 109.5
H21C C21A H21D 108.1
O5A C22A C21A 109.6(3)
O5A C22A H22C 109.7
C21A C22A H22C 109.7
O5A C22A H22D 109.7
C21A C22A H22D 109.7
H22C C22A H22D 108.2
O6A C23A O5A 122.8(4)
O6A C23A C24A 125.5(4)
O5A C23A C24A 111.6(4)
C25A C24A C29A 118.3(4)
C25A C24A C23A 122.9(3)
C29A C24A C23A 118.8(4)
C24A C25A C26A 121.2(4)
C24A C25A H25A 119.4
C26A C25A H25A 119.4
C25A C26A C27A 121.1(4)
C25A C26A H26A 119.4
C27A C26A H26A 119.4
C28A C27A C26A 116.9(4)
C28A C27A C30A 121.6(3)
C26A C27A C30A 121.5(4)
C29A C28A C27A 122.1(4)
C29A C28A H28A 119.0
C27A C28A H28A 119.0
C28A C29A C24A 120.4(4)
C28A C29A H29A 119.8
C24A C29A H29A 119.8
C35A C30A C31A 118.3(4)
C35A C30A C27A 120.7(3)
C31A C30A C27A 121.0(4)
C30A C31A C32A 120.8(4)
C30A C31A H31A 119.6
C32A C31A H31A 119.6
C31A C32A C33A 120.6(4)
C31A C32A H32A 119.7
C33A C32A H32A 119.7
C34A C33A C32A 119.4(4)
C34A C33A H33A 120.3
C32A C33A H33A 120.3
C33A C34A C35A 119.2(4)
C33A C34A H34A 120.4
C35A C34A H34A 120.4
C30A C35A C34A 121.8(3)
C30A C35A H35A 119.1
C34A C35A H35A 119.1
C2S C1S H1S1 109.5
C2S C1S H1S2 109.5
H1S1 C1S H1S2 109.5
C2S C1S H1S3 109.5
H1S1 C1S H1S3 109.5
H1S2 C1S H1S3 109.5
C3S C2S C1S 106.8(14)
C3S C2S H2S1 110.4
C1S C2S H2S1 110.4
C3S C2S H2S2 110.4
C1S C2S H2S2 110.4
H2S1 C2S H2S2 108.6
C2S C3S C4S 99.2(12)
C2S C3S H3S1 111.9
C4S C3S H3S1 111.9
C2S C3S H3S2 111.9
C4S C3S H3S2 111.9
H3S1 C3S H3S2 109.6
C3S C4S C5S 104.6(13)
C3S C4S H4S1 110.8
C5S C4S H4S1 110.8
C3S C4S H4S2 110.8
C5S C4S H4S2 110.8
H4S1 C4S H4S2 108.9
C4S C5S C6S 102.8(13)
C4S C5S H5S1 111.2
C6S C5S H5S1 111.2
C4S C5S H5S2 111.2
C6S C5S H5S2 111.2
H5S1 C5S H5S2 109.1
C5S C6S H6S1 109.5
C5S C6S H6S2 109.5
H6S1 C6S H6S2 109.5
C5S C6S H6S3 109.5
H6S1 C6S H6S3 109.5
H6S2 C6S H6S3 109.5
C8S C7S H7S1 109.5
C8S C7S H7S2 109.5
H7S1 C7S H7S2 109.5
C8S C7S H7S3 109.5
H7S1 C7S H7S3 109.5
H7S2 C7S H7S3 109.5
C9S C8S C7S 117.9(19)
C9S C8S H8S1 107.8
C7S C8S H8S1 107.8
C9S C8S H8S2 107.8
C7S C8S H8S2 107.8
H8S1 C8S H8S2 107.2
C8S C9S C10S 117(2)
C8S C9S H9S1 108.1
C10S C9S H9S1 108.1
C8S C9S H9S2 108.1
C10S C9S H9S2 108.1
H9S1 C9S H9S2 107.3
C9S C10S C11S 100.5(13)
C9S C10S H10E 111.7
C11S C10S H10E 111.7
C9S C10S H10F 111.7
C11S C10S H10F 111.7
H10E C10S H10F 109.4
C12S C11S C10S 96.2(9)
C12S C11S H11E 112.5
C10S C11S H11E 112.5
C12S C11S H11F 112.5
C10S C11S H11F 112.5
H11E C11S H11F 110.0
C11S C12S H12A 109.5
C11S C12S H12B 109.5
H12A C12S H12B 109.5
C11S C12S H12C 109.5
H12A C12S H12C 109.5
H12B C12S H12C 109.5

loop_
_geom_bond_atom_site_label_1
_geom_bond_atom_site_label_2
_geom_bond_distance
O1 C16 1.428(3)
O1 C2 1.447(4)
O2 C1 1.219(4)
O3 C18 1.204(4)
O4 C20 1.226(4)
O5 C23 1.340(4)
O5 C22 1.462(3)
O6 C23 1.208(4)
N1 C9 1.396(4)
N1 C10 1.454(4)
N1 C17 1.459(4)
N2 C1 1.369(4)
N2 C15 1.459(4)
N2 C16 1.465(4)
N3 C20 1.329(4)
N3 C21 1.463(4)
N3 H3B 0.8700
C1 C2 1.542(4)
C2 C18 1.507(4)
C2 C3 1.576(4)
C3 C4 1.508(4)
C3 C17 1.549(4)
C3 H3 0.9900
C4 C5 1.370(4)
C4 C9 1.398(4)
C5 C6 1.390(5)
C5 H5 0.9400
C6 C7 1.369(5)
C6 H6 0.9400
C7 C8 1.384(5)
C7 H7 0.9400
C8 C9 1.391(4)
C8 H8 0.9400
C10 C11 1.533(4)
C10 H10A 0.9800
C10 H10B 0.9800
C11 C12 1.548(4)
C11 H11A 0.9800
C11 H11B 0.9800
C12 C16 1.515(4)
C12 C13 1.537(4)
C12 C20 1.557(4)
C13 C14 1.519(4)
C13 H13A 0.9800
C13 H13B 0.9800
C14 C15 1.520(5)
C14 H14A 0.9800
C14 H14B 0.9800
C15 H15A 0.9800
C15 H15B 0.9800
C16 C17 1.562(4)
C17 H17 0.9900
C18 C19 1.490(5)
C19 H19A 0.9700
C19 H19B 0.9700
C19 H19C 0.9700
C21 C22 1.476(4)
C21 H21A 0.9800
C21 H21B 0.9800
C22 H22A 0.9800
C22 H22B 0.9800
C23 C24 1.489(5)
C24 C25 1.376(5)
C24 C29 1.384(4)
C25 C26 1.387(4)
C25 H25 0.9400
C26 C27 1.401(5)
C26 H26 0.9400
C27 C28 1.390(5)
C27 C30 1.491(5)
C28 C29 1.390(4)
C28 H28 0.9400
C29 H29 0.9400
C30 C31 1.374(5)
C30 C35 1.385(5)
C31 C32 1.391(5)
C31 H31 0.9400
C32 C33 1.356(5)
C32 H32 0.9400
C33 C34 1.357(5)
C33 H33 0.9400
C34 C35 1.392(5)
C34 H34 0.9400
C35 H35 0.9400
O1A C1A 1.226(4)
O2A C17A 1.425(3)
O2A C2A 1.437(4)
O3A C18A 1.228(4)
O4A C20A 1.218(4)
O5A C23A 1.346(4)
O5A C22A 1.454(4)
O6A C23A 1.209(4)
N1A C9A 1.380(4)
N1A C10A 1.440(4)
N1A C16A 1.452(4)
N2A C1A 1.355(4)
N2A C17A 1.464(4)
N2A C15A 1.466(4)
N3A C20A 1.332(4)
N3A C21A 1.459(4)
N3A H3AA 0.8700
C1A C2A 1.539(4)
C2A C18A 1.503(4)
C2A C3A 1.582(4)
C3A C4A 1.513(4)
C3A C16A 1.542(4)
C3A H3A 0.9900
C4A C5A 1.396(5)
C4A C9A 1.397(5)
C5A C6A 1.400(5)
C5A H5A 0.9400
C6A C7A 1.380(5)
C6A H6A 0.9400
C7A C8A 1.399(5)
C7A H7A 0.9400
C8A C9A 1.392(5)
C8A H8A 0.9400
C10A C11A 1.523(4)
C10A H10C 0.9800
C10A H10D 0.9800
C11A C12A 1.546(4)
C11A H11C 0.9800
C11A H11D 0.9800
C12A C17A 1.504(4)
C12A C13A 1.540(4)
C12A C20A 1.546(4)
C13A C14A 1.532(4)
C13A H13C 0.9800
C13A H13D 0.9800
C14A C15A 1.502(5)
C14A H14C 0.9800
C14A H14D 0.9800
C15A H15C 0.9800
C15A H15D 0.9800
C16A C17A 1.562(4)
C16A H16A 0.9900
C18A C19A 1.478(5)
C19A H19D 0.9700
C19A H19E 0.9700
C19A H19F 0.9700
C21A C22A 1.503(4)
C21A H21C 0.9800
C21A H21D 0.9800
C22A H22C 0.9800
C22A H22D 0.9800
C23A C24A 1.486(5)
C24A C25A 1.375(5)
C24A C29A 1.382(5)
C25A C26A 1.382(5)
C25A H25A 0.9400
C26A C27A 1.390(5)
C26A H26A 0.9400
C27A C28A 1.384(5)
C27A C30A 1.486(5)
C28A C29A 1.380(5)
C28A H28A 0.9400
C29A H29A 0.9400
C30A C35A 1.377(5)
C30A C31A 1.380(4)
C31A C32A 1.378(5)
C31A H31A 0.9400
C32A C33A 1.383(5)
C32A H32A 0.9400
C33A C34A 1.381(5)
C33A H33A 0.9400
C34A C35A 1.390(5)
C34A H34A 0.9400
C35A H35A 0.9400
C1S C2S 1.505(17)
C1S H1S1 0.9700
C1S H1S2 0.9700
C1S H1S3 0.9700
C2S C3S 1.456(16)
C2S H2S1 0.9800
C2S H2S2 0.9800
C3S C4S 1.505(16)
C3S H3S1 0.9800
C3S H3S2 0.9800
C4S C5S 1.497(15)
C4S H4S1 0.9800
C4S H4S2 0.9800
C5S C6S 1.512(15)
C5S H5S1 0.9800
C5S H5S2 0.9800
C6S H6S1 0.9700
C6S H6S2 0.9700
C6S H6S3 0.9700
C7S C8S 1.427(17)
C7S H7S1 0.9700
C7S H7S2 0.9700
C7S H7S3 0.9700
C8S C9S 1.356(18)
C8S H8S1 0.9800
C8S H8S2 0.9800
C9S C10S 1.424(18)
C9S H9S1 0.9800
C9S H9S2 0.9800
C10S C11S 1.630(15)
C10S H10E 0.9800
C10S H10F 0.9800
C11S C12S 1.363(13)
C11S H11E 0.9800
C11S H11F 0.9800
C12S H12A 0.9700
C12S H12B 0.9700
C12S H12C 0.9700

loop_
_geom_torsion_atom_site_label_1
_geom_torsion_atom_site_label_2
_geom_torsion_atom_site_label_3
_geom_torsion_atom_site_label_4
_geom_torsion
C15 N2 C1 O2 22.9(5)
C16 N2 C1 O2 170.8(3)
C15 N2 C1 C2 -154.1(3)
C16 N2 C1 C2 -6.2(3)
C16 O1 C2 C18 177.4(2)
C16 O1 C2 C1 48.2(3)
C16 O1 C2 C3 -58.5(2)
O2 C1 C2 O1 156.8(3)
N2 C1 C2 O1 -26.3(3)
O2 C1 C2 C18 29.7(5)
N2 C1 C2 C18 -153.4(3)
O2 C1 C2 C3 -98.5(4)
N2 C1 C2 C3 78.4(3)
O1 C2 C3 C4 -72.1(3)
C18 C2 C3 C4 51.9(4)
C1 C2 C3 C4 -177.7(3)
O1 C2 C3 C17 36.9(3)
C18 C2 C3 C17 160.9(3)
C1 C2 C3 C17 -68.7(3)
C17 C3 C4 C5 178.3(3)
C2 C3 C4 C5 -74.2(4)
C17 C3 C4 C9 -0.9(3)
C2 C3 C4 C9 106.5(3)
C9 C4 C5 C6 -0.4(5)
C3 C4 C5 C6 -179.6(3)
C4 C5 C6 C7 -0.4(5)
C5 C6 C7 C8 0.6(6)
C6 C7 C8 C9 0.1(5)
C7 C8 C9 N1 172.8(3)
C7 C8 C9 C4 -0.9(5)
C10 N1 C9 C8 31.4(5)
C17 N1 C9 C8 177.4(3)
C10 N1 C9 C4 -154.5(3)
C17 N1 C9 C4 -8.4(3)
C5 C4 C9 C8 1.1(5)
C3 C4 C9 C8 -179.5(3)
C5 C4 C9 N1 -173.6(3)
C3 C4 C9 N1 5.8(3)
C9 N1 C10 C11 93.7(4)
C17 N1 C10 C11 -50.1(4)
N1 C10 C11 C12 52.2(4)
C10 C11 C12 C16 -50.6(4)
C10 C11 C12 C13 67.5(4)
C10 C11 C12 C20 -177.7(3)
C16 C12 C13 C14 -56.9(3)
C11 C12 C13 C14 -176.1(3)
C20 C12 C13 C14 68.1(4)
C12 C13 C14 C15 59.8(4)
C1 N2 C15 C14 -170.3(3)
C16 N2 C15 C14 45.2(4)
C13 C14 C15 N2 -50.4(4)
C2 O1 C16 N2 -51.8(2)
C2 O1 C16 C12 -176.2(2)
C2 O1 C16 C17 56.7(3)
C1 N2 C16 O1 37.2(3)
C15 N2 C16 O1 -173.1(2)
C1 N2 C16 C12 162.6(3)
C15 N2 C16 C12 -47.7(4)
C1 N2 C16 C17 -68.9(3)
C15 N2 C16 C17 80.8(3)
C13 C12 C16 O1 167.1(2)
C11 C12 C16 O1 -72.2(3)
C20 C12 C16 O1 49.4(4)
C13 C12 C16 N2 50.0(3)
C11 C12 C16 N2 170.7(2)
C20 C12 C16 N2 -67.8(4)
C13 C12 C16 C17 -72.9(3)
C11 C12 C16 C17 47.8(4)
C20 C12 C16 C17 169.4(3)
C9 N1 C17 C3 7.4(3)
C10 N1 C17 C3 156.8(3)
C9 N1 C17 C16 -103.6(3)
C10 N1 C17 C16 45.8(4)
C4 C3 C17 N1 -3.9(3)
C2 C3 C17 N1 -121.0(2)
C4 C3 C17 C16 114.2(2)
C2 C3 C17 C16 -2.9(3)
O1 C16 C17 N1 81.5(3)
N2 C16 C17 N1 -173.3(2)
C12 C16 C17 N1 -45.7(4)
O1 C16 C17 C3 -32.4(3)
N2 C16 C17 C3 72.8(3)
C12 C16 C17 C3 -159.6(3)
O1 C2 C18 O3 -172.9(3)
C1 C2 C18 O3 -52.1(4)
C3 C2 C18 O3 70.7(4)
O1 C2 C18 C19 9.2(4)
C1 C2 C18 C19 130.0(3)
C3 C2 C18 C19 -107.2(3)
C21 N3 C20 O4 -6.0(5)
C21 N3 C20 C12 172.4(3)
C16 C12 C20 O4 178.4(3)
C13 C12 C20 O4 59.7(4)
C11 C12 C20 O4 -59.0(4)
C16 C12 C20 N3 -0.1(4)
C13 C12 C20 N3 -118.9(3)
C11 C12 C20 N3 122.4(3)
C20 N3 C21 C22 143.5(4)
C23 O5 C22 C21 -177.9(3)
N3 C21 C22 O5 -180.0(3)
C22 O5 C23 O6 -0.6(5)
C22 O5 C23 C24 177.6(3)
O6 C23 C24 C25 -179.5(4)
O5 C23 C24 C25 2.3(5)
O6 C23 C24 C29 1.6(5)
O5 C23 C24 C29 -176.6(3)
C29 C24 C25 C26 -0.3(5)
C23 C24 C25 C26 -179.2(3)
C24 C25 C26 C27 -0.5(6)
C25 C26 C27 C28 0.7(5)
C25 C26 C27 C30 179.5(3)
C26 C27 C28 C29 -0.2(5)
C30 C27 C28 C29 -179.0(3)
C25 C24 C29 C28 0.9(5)
C23 C24 C29 C28 179.8(3)
C27 C28 C29 C24 -0.6(5)
C28 C27 C30 C31 135.3(4)
C26 C27 C30 C31 -43.5(6)
C28 C27 C30 C35 -45.7(5)
C26 C27 C30 C35 135.5(4)
C35 C30 C31 C32 1.5(7)
C27 C30 C31 C32 -179.5(4)
C30 C31 C32 C33 -1.8(8)
C31 C32 C33 C34 1.2(7)
C32 C33 C34 C35 -0.2(7)
C31 C30 C35 C34 -0.6(6)
C27 C30 C35 C34 -179.6(4)
C33 C34 C35 C30 -0.1(6)
C17A N2A C1A O1A -171.3(3)
C15A N2A C1A O1A -19.7(5)
C17A N2A C1A C2A 5.5(3)
C15A N2A C1A C2A 157.1(3)
C17A O2A C2A C18A -176.8(2)
C17A O2A C2A C1A -47.9(3)
C17A O2A C2A C3A 59.4(2)
O1A C1A C2A O2A -156.5(3)
N2A C1A C2A O2A 26.8(3)
O1A C1A C2A C18A -32.2(5)
N2A C1A C2A C18A 151.1(3)
O1A C1A C2A C3A 99.0(4)
N2A C1A C2A C3A -77.7(3)
O2A C2A C3A C4A 71.4(3)
C18A C2A C3A C4A -49.9(4)
C1A C2A C3A C4A 176.8(3)
O2A C2A C3A C16A -36.7(3)
C18A C2A C3A C16A -158.0(3)
C1A C2A C3A C16A 68.6(3)
C16A C3A C4A C5A -178.1(3)
C2A C3A C4A C5A 75.3(4)
C16A C3A C4A C9A 2.6(3)
C2A C3A C4A C9A -103.9(3)
C9A C4A C5A C6A 2.1(5)
C3A C4A C5A C6A -177.1(3)
C4A C5A C6A C7A -0.1(5)
C5A C6A C7A C8A -1.1(6)
C6A C7A C8A C9A 0.3(5)
C10A N1A C9A C8A -28.6(5)
C16A N1A C9A C8A -174.0(3)
C10A N1A C9A C4A 157.1(3)
C16A N1A C9A C4A 11.7(4)
C7A C8A C9A N1A -172.1(3)
C7A C8A C9A C4A 1.7(5)
C5A C4A C9A N1A 171.8(3)
C3A C4A C9A N1A -8.9(4)
C5A C4A C9A C8A -2.9(5)
C3A C4A C9A C8A 176.4(3)
C9A N1A C10A C11A -90.8(4)
C16A N1A C10A C11A 52.6(4)
N1A C10A C11A C12A -53.3(4)
C10A C11A C12A C17A 48.8(4)
C10A C11A C12A C13A -69.1(4)
C10A C11A C12A C20A 174.9(3)
C17A C12A C13A C14A 57.1(3)
C20A C12A C13A C14A -67.6(4)
C11A C12A C13A C14A 176.1(3)
C12A C13A C14A C15A -59.6(4)
C1A N2A C15A C14A 167.6(3)
C17A N2A C15A C14A -44.1(4)
C13A C14A C15A N2A 49.2(4)
C9A N1A C16A C3A -9.5(3)
C10A N1A C16A C3A -158.4(3)
C9A N1A C16A C17A 101.6(3)
C10A N1A C16A C17A -47.3(4)
C4A C3A C16A N1A 4.0(3)
C2A C3A C16A N1A 119.9(3)
C4A C3A C16A C17A -113.8(3)
C2A C3A C16A C17A 2.1(3)
C2A O2A C17A N2A 51.5(2)
C2A O2A C17A C12A 175.4(2)
C2A O2A C17A C16A -57.9(3)
C1A N2A C17A O2A -36.4(3)
C15A N2A C17A O2A 170.1(3)
C1A N2A C17A C12A -160.2(3)
C15A N2A C17A C12A 46.3(4)
C1A N2A C17A C16A 69.2(3)
C15A N2A C17A C16A -84.2(3)
C13A C12A C17A O2A -165.8(2)
C20A C12A C17A O2A -47.2(4)
C11A C12A C17A O2A 73.4(3)
C13A C12A C17A N2A -49.2(3)
C20A C12A C17A N2A 69.4(4)
C11A C12A C17A N2A -170.0(2)
C13A C12A C17A C16A 75.9(3)
C20A C12A C17A C16A -165.5(3)
C11A C12A C17A C16A -44.9(4)
N1A C16A C17A O2A -80.4(3)
C3A C16A C17A O2A 33.4(3)
N1A C16A C17A N2A 173.8(3)
C3A C16A C17A N2A -72.3(3)
N1A C16A C17A C12A 44.7(4)
C3A C16A C17A C12A 158.5(3)
O2A C2A C18A O3A 173.5(3)
C1A C2A C18A O3A 54.4(4)
C3A C2A C18A O3A -71.6(4)
O2A C2A C18A C19A -8.7(4)
C1A C2A C18A C19A -127.8(3)
C3A C2A C18A C19A 106.2(3)
C21A N3A C20A O4A -1.8(5)
C21A N3A C20A C12A 177.1(3)
C17A C12A C20A O4A 175.6(3)
C13A C12A C20A O4A -65.5(4)
C11A C12A C20A O4A 53.9(4)
C17A C12A C20A N3A -3.3(5)
C13A C12A C20A N3A 115.6(3)
C11A C12A C20A N3A -124.9(3)
C20A N3A C21A C22A 92.4(4)
C23A O5A C22A C21A -78.2(4)
N3A C21A C22A O5A -162.0(3)
C22A O5A C23A O6A -2.6(5)
C22A O5A C23A C24A 177.9(3)
O6A C23A C24A C25A -179.4(4)
O5A C23A C24A C25A 0.0(5)
O6A C23A C24A C29A 1.9(6)
O5A C23A C24A C29A -178.7(3)
C29A C24A C25A C26A -0.2(6)
C23A C24A C25A C26A -178.9(3)
C24A C25A C26A C27A 0.8(6)
C25A C26A C27A C28A -1.3(5)
C25A C26A C27A C30A 179.3(3)
C26A C27A C28A C29A 1.3(6)
C30A C27A C28A C29A -179.3(3)
C27A C28A C29A C24A -0.7(6)
C25A C24A C29A C28A 0.1(6)
C23A C24A C29A C28A 178.9(3)
C28A C27A C30A C35A -149.1(4)
C26A C27A C30A C35A 30.3(5)
C28A C27A C30A C31A 30.1(5)
C26A C27A C30A C31A -150.5(4)
C35A C30A C31A C32A 0.7(5)
C27A C30A C31A C32A -178.6(3)
C30A C31A C32A C33A 0.1(6)
C31A C32A C33A C34A -1.2(6)
C32A C33A C34A C35A 1.5(5)
C31A C30A C35A C34A -0.4(5)
C27A C30A C35A C34A 178.9(3)
C33A C34A C35A C30A -0.7(5)
C1S C2S C3S C4S 50(2)
C2S C3S C4S C5S 68.8(19)
C3S C4S C5S C6S -154.8(17)
C7S C8S C9S C10S -80(3)
C8S C9S C10S C11S -105(2)
C9S C10S C11S C12S -43.8(17)
